data_4107284
loop_
_publ_author_name
'Jeremiah A. Feducia'
'Michel R. Gagn\'e'

_publ_section_title
;
 Reversibility Effects on the Stereoselectivity of Pt(II)-Mediated Cascade
 Poly-ene Cyclizations
;
_journal_name_full 'Journal of the American Chemical Society'
_journal_page_first 592
_journal_page_last 599
_journal_paper_doi 10.1021/ja075518i
_journal_volume 130
_journal_year 2008
_chemical_formula_moiety 'C44 H50 O P3 Pt, B F4'
_chemical_formula_sum 'C44 H50 B F4 O P3 Pt'
_chemical_formula_weight 969.65
_chemical_name_systematic
;

 ?

;
_space_group_IT_number 14
_symmetry_cell_setting monoclinic
_symmetry_space_group_name_Hall '-P 2yn'
_symmetry_space_group_name_H-M 'P 1 21/n 1'
_atom_sites_solution_hydrogens geom
_atom_sites_solution_primary direct
_atom_sites_solution_secondary difmap
_audit_creation_method SHELXL-97
_cell_angle_alpha 90.00
_cell_angle_beta 101.358(6)
_cell_angle_gamma 90.00
_cell_formula_units_Z 8
_cell_length_a 10.5334(14)
_cell_length_b 44.022(6)
_cell_length_c 19.544(3)
_cell_measurement_reflns_used 8814
_cell_measurement_temperature 100(2)
_cell_measurement_theta_max 22.16
_cell_measurement_theta_min 2.18
_cell_volume 8885(2)
_computing_cell_refinement 'Bruker APEX2'
_computing_data_collection 'Bruker APEX2'
_computing_data_reduction 'Bruker SAINT'
_computing_molecular_graphics 'Bruker SHELXTL'
_computing_publication_material 'Bruker SHELXTL'
_computing_structure_refinement 'SHELXL-97 (Sheldrick, 1997)'
_computing_structure_solution 'SHELXS-97 (Sheldrick, 1990)'
_diffrn_ambient_temperature 100(2)
_diffrn_measured_fraction_theta_full 0.989
_diffrn_measured_fraction_theta_max 0.989
_diffrn_measurement_device_type 'Bruker-AXS SMART APEX-II CCD area detector'
_diffrn_measurement_method 'phi and omega scans'
_diffrn_radiation_monochromator graphite
_diffrn_radiation_source 'fine-focus sealed tube'
_diffrn_radiation_type MoK\a
_diffrn_radiation_wavelength 0.71073
_diffrn_reflns_av_R_equivalents 0.1038
_diffrn_reflns_av_sigmaI/netI 0.1028
_diffrn_reflns_limit_h_max 12
_diffrn_reflns_limit_h_min -12
_diffrn_reflns_limit_k_max 52
_diffrn_reflns_limit_k_min -52
_diffrn_reflns_limit_l_max 20
_diffrn_reflns_limit_l_min -23
_diffrn_reflns_number 59102
_diffrn_reflns_theta_full 25.00
_diffrn_reflns_theta_max 25.00
_diffrn_reflns_theta_min 0.93
_exptl_absorpt_coefficient_mu 3.314
_exptl_absorpt_correction_T_max 0.9676
_exptl_absorpt_correction_T_min 0.4912
_exptl_absorpt_correction_type multi-scan
_exptl_absorpt_process_details SADABS
_exptl_crystal_colour clear
_exptl_crystal_density_diffrn 1.450
_exptl_crystal_description plate
_exptl_crystal_F_000 3888
_exptl_crystal_size_max 0.25
_exptl_crystal_size_mid 0.25
_exptl_crystal_size_min 0.01
_refine_diff_density_max 2.794
_refine_diff_density_min -1.506
_refine_diff_density_rms 0.157
_refine_ls_extinction_coef 0.00031(5)
_refine_ls_extinction_expression Fc^*^=kFc[1+0.001xFc^2^\l^3^/sin(2\q)]^-1/4^
_refine_ls_extinction_method SHELXL
_refine_ls_goodness_of_fit_ref 1.031
_refine_ls_hydrogen_treatment constr
_refine_ls_matrix_type full
_refine_ls_number_parameters 1047
_refine_ls_number_reflns 15494
_refine_ls_number_restraints 428
_refine_ls_restrained_S_all 1.019
_refine_ls_R_factor_all 0.1103
_refine_ls_R_factor_gt 0.0771
_refine_ls_shift/su_max 0.004
_refine_ls_shift/su_mean 0.000
_refine_ls_structure_factor_coef Fsqd
_refine_ls_weighting_details 'calc w=1/[\s^2^(Fo^2^)+(0.0633P)^2^+75.6214P] where P=(Fo^2^+2Fc^2^)/3'
_refine_ls_weighting_scheme calc
_refine_ls_wR_factor_gt 0.1770
_refine_ls_wR_factor_ref 0.1918
_reflns_number_gt 10703
_reflns_number_total 15494
_reflns_threshold_expression >2sigma(I)
_cod_data_source_file ja075518i-file005.cif
_cod_data_source_block c07230
_cod_database_code 4107284

loop_
_symmetry_equiv_pos_as_xyz
'x, y, z'
'-x+1/2, y+1/2, -z+1/2'
'-x, -y, -z'
'x-1/2, -y-1/2, z-1/2'

loop_
_atom_site_label
_atom_site_type_symbol
_atom_site_fract_x
_atom_site_fract_y
_atom_site_fract_z
_atom_site_U_iso_or_equiv
_atom_site_adp_type
_atom_site_occupancy
_atom_site_symmetry_multiplicity
_atom_site_calc_flag
_atom_site_refinement_flags
_atom_site_disorder_assembly
_atom_site_disorder_group
Pt1 Pt 0.21808(4) 0.060420(10) 0.31683(2) 0.04349(16) Uani 1 1 d . . .
P1 P 0.3969(3) 0.04978(7) 0.39825(15) 0.0410(7) Uani 1 1 d . . .
P2 P 0.1144(3) 0.06163(7) 0.40940(15) 0.0418(7) Uani 1 1 d . . .
C1 C 0.3309(13) 0.0597(3) 0.2359(7) 0.061(4) Uani 1 1 d . . .
H1 H 0.4207 0.0647 0.2608 0.073 Uiso 1 1 calc R . .
C2 C 0.2948(15) 0.0855(3) 0.1839(7) 0.072(4) Uani 1 1 d . . .
H2A H 0.2976 0.1050 0.2094 0.087 Uiso 1 1 calc R . .
H2B H 0.2052 0.0824 0.1577 0.087 Uiso 1 1 calc R . .
C3 C 0.3885(18) 0.0871(4) 0.1318(10) 0.111(7) Uani 1 1 d . . .
H3A H 0.3520 0.1007 0.0926 0.134 Uiso 1 1 calc R . .
H3B H 0.4727 0.0956 0.1557 0.134 Uiso 1 1 calc R . .
C4 C 0.4082(18) 0.0576(4) 0.1054(8) 0.100(7) Uani 1 1 d . . .
O5 O 0.5043(11) 0.0560(3) 0.0609(5) 0.088(3) Uani 1 1 d . . .
P5 P 0.7098(4) 0.16790(8) 1.00959(18) 0.0624(9) Uani 1 1 d D . .
C6 C 0.5692(18) 0.0287(5) 0.0697(9) 0.112(7) Uani 1 1 d . . .
H6A H 0.6607 0.0318 0.0928 0.135 Uiso 1 1 calc R . .
H6B H 0.5667 0.0187 0.0241 0.135 Uiso 1 1 calc R . .
C7 C 0.4967(18) 0.0092(4) 0.1166(8) 0.094(5) Uani 1 1 d . . .
H7 H 0.4234 -0.0012 0.0849 0.113 Uiso 1 1 calc R . .
C8 C 0.4400(12) 0.0333(3) 0.1538(6) 0.058(3) Uani 1 1 d . . .
H8 H 0.5185 0.0415 0.1857 0.070 Uiso 1 1 calc R . .
C9 C 0.3442(15) 0.0300(3) 0.2040(7) 0.068(4) Uani 1 1 d . . .
H9A H 0.2589 0.0230 0.1779 0.082 Uiso 1 1 calc R . .
H9B H 0.3771 0.0148 0.2406 0.082 Uiso 1 1 calc R . .
C10 C 0.2772(15) 0.0520(5) 0.0484(9) 0.131(9) Uani 1 1 d . . .
H10A H 0.2808 0.0319 0.0270 0.196 Uiso 1 1 calc R . .
H10B H 0.2687 0.0677 0.0123 0.196 Uiso 1 1 calc R . .
H10C H 0.2024 0.0528 0.0713 0.196 Uiso 1 1 calc R . .
C11 C 0.5814(15) -0.0151(4) 0.1552(8) 0.090(5) Uani 1 1 d . . .
H11A H 0.6588 -0.0058 0.1835 0.134 Uiso 1 1 calc R . .
H11B H 0.6072 -0.0293 0.1217 0.134 Uiso 1 1 calc R . .
H11C H 0.5336 -0.0261 0.1856 0.134 Uiso 1 1 calc R . .
C12 C 0.4744(10) 0.0146(2) 0.3789(5) 0.040(2) Uani 1 1 d . . .
C13 C 0.3999(10) -0.0111(3) 0.3696(5) 0.045(3) Uani 1 1 d . . .
H13 H 0.3130 -0.0102 0.3761 0.054 Uiso 1 1 calc R . .
C14 C 0.4483(12) -0.0386(3) 0.3507(6) 0.053(3) Uani 1 1 d . . .
H14 H 0.3967 -0.0565 0.3448 0.064 Uiso 1 1 calc R . .
C15 C 0.5784(13) -0.0388(3) 0.3406(6) 0.058(3) Uani 1 1 d . . .
H15 H 0.6149 -0.0572 0.3282 0.069 Uiso 1 1 calc R . .
C16 C 0.6504(11) -0.0135(3) 0.3482(5) 0.045(3) Uani 1 1 d . . .
H16 H 0.7367 -0.0144 0.3407 0.054 Uiso 1 1 calc R . .
C17 C 0.6022(11) 0.0137(3) 0.3668(6) 0.048(3) Uani 1 1 d . . .
H17 H 0.6539 0.0316 0.3714 0.057 Uiso 1 1 calc R . .
C18 C 0.5251(10) 0.0780(2) 0.4186(6) 0.045(3) Uani 1 1 d . . .
C19 C 0.5179(11) 0.1045(3) 0.3774(7) 0.054(3) Uani 1 1 d . . .
H19 H 0.4464 0.1076 0.3400 0.065 Uiso 1 1 calc R . .
C20 C 0.6153(13) 0.1257(3) 0.3918(8) 0.068(4) Uani 1 1 d . . .
H20 H 0.6112 0.1433 0.3634 0.082 Uiso 1 1 calc R . .
C21 C 0.7182(13) 0.1219(3) 0.4463(8) 0.067(4) Uani 1 1 d . . .
H21 H 0.7845 0.1368 0.4563 0.080 Uiso 1 1 calc R . .
C22 C 0.7227(11) 0.0960(3) 0.4861(7) 0.057(3) Uani 1 1 d . . .
H22 H 0.7928 0.0933 0.5245 0.068 Uiso 1 1 calc R . .
C23 C 0.6288(10) 0.0738(3) 0.4721(6) 0.050(3) Uani 1 1 d . . .
H23 H 0.6360 0.0558 0.4995 0.060 Uiso 1 1 calc R . .
C24 C 0.3470(10) 0.0425(3) 0.4817(5) 0.045(3) Uani 1 1 d . . .
H24A H 0.3991 0.0255 0.5060 0.054 Uiso 1 1 calc R . .
H24B H 0.3648 0.0607 0.5117 0.054 Uiso 1 1 calc R . .
C25 C 0.2023(9) 0.0344(2) 0.4720(5) 0.041(3) Uani 1 1 d . . .
H25A H 0.1731 0.0359 0.5170 0.049 Uiso 1 1 calc R . .
H25B H 0.1869 0.0134 0.4540 0.049 Uiso 1 1 calc R . .
C26 C 0.1150(11) 0.0963(3) 0.4571(6) 0.053(3) Uani 1 1 d . . .
C27 C 0.1542(15) 0.1235(3) 0.4322(8) 0.075(4) Uani 1 1 d . . .
H27 H 0.1864 0.1235 0.3901 0.090 Uiso 1 1 calc R . .
C28 C 0.1478(19) 0.1505(3) 0.4665(9) 0.094(5) Uani 1 1 d . . .
H28 H 0.1708 0.1688 0.4460 0.112 Uiso 1 1 calc R . .
C29 C 0.1093(17) 0.1518(4) 0.5289(9) 0.085(5) Uani 1 1 d . . .
H29 H 0.1109 0.1704 0.5539 0.103 Uiso 1 1 calc R . .
C30 C 0.0677(14) 0.1251(4) 0.5548(8) 0.073(4) Uani 1 1 d . . .
H30 H 0.0373 0.1255 0.5975 0.088 Uiso 1 1 calc R . .
C32 C 0.0697(12) 0.0977(3) 0.5194(6) 0.060(3) Uani 1 1 d . . .
H32 H 0.0397 0.0797 0.5380 0.072 Uiso 1 1 calc R . .
C33 C -0.0553(11) 0.0512(3) 0.3806(6) 0.049(3) Uani 1 1 d . . .
H33A H -0.0784 0.0353 0.4119 0.059 Uiso 1 1 calc R . .
H33B H -0.1106 0.0691 0.3835 0.059 Uiso 1 1 calc R . .
C34 C -0.0813(12) 0.0391(4) 0.3045(6) 0.069(4) Uani 1 1 d . . .
H34A H -0.1749 0.0405 0.2841 0.083 Uiso 1 1 calc R . .
H34B H -0.0553 0.0175 0.3041 0.083 Uiso 1 1 calc R . .
C35 C -0.0580(16) 0.0990(4) 0.2470(7) 0.077(5) Uani 1 1 d . . .
C36 C 0.0203(19) 0.1240(4) 0.2561(8) 0.090(6) Uani 1 1 d . . .
H36 H 0.1113 0.1209 0.2635 0.108 Uiso 1 1 calc R . .
C37 C -0.026(3) 0.1539(5) 0.2553(10) 0.158(12) Uani 1 1 d . . .
H37 H 0.0282 0.1713 0.2613 0.189 Uiso 1 1 calc R . .
C38 C -0.167(3) 0.1553(6) 0.2442(9) 0.114(8) Uani 1 1 d . . .
H38 H -0.2064 0.1748 0.2438 0.137 Uiso 1 1 calc R . .
C39 C -0.246(3) 0.1305(6) 0.2342(9) 0.126(9) Uani 1 1 d . . .
H39 H -0.3375 0.1328 0.2264 0.152 Uiso 1 1 calc R . .
C40 C -0.1930(16) 0.1033(5) 0.2357(8) 0.104(7) Uani 1 1 d . . .
H40 H -0.2478 0.0860 0.2289 0.125 Uiso 1 1 calc R . .
C41 C -0.0366(11) 0.0445(4) 0.1665(6) 0.064(4) Uani 1 1 d . . .
C42 C -0.0623(12) 0.0649(4) 0.1076(7) 0.083(5) Uani 1 1 d . . .
H42 H -0.0557 0.0863 0.1128 0.099 Uiso 1 1 calc R . .
C43 C -0.0980(13) 0.0508(5) 0.0415(7) 0.088(6) Uani 1 1 d . . .
H43 H -0.1171 0.0631 0.0008 0.106 Uiso 1 1 calc R . .
C44 C -0.1056(14) 0.0198(5) 0.0352(8) 0.088(5) Uani 1 1 d . . .
H44 H -0.1290 0.0108 -0.0097 0.106 Uiso 1 1 calc R . .
C45 C -0.0796(13) 0.0019(4) 0.0934(8) 0.081(5) Uani 1 1 d . . .
H45 H -0.0874 -0.0195 0.0876 0.098 Uiso 1 1 calc R . .
C46 C -0.0437(13) 0.0130(4) 0.1579(8) 0.075(4) Uani 1 1 d . . .
H46 H -0.0236 -0.0002 0.1971 0.090 Uiso 1 1 calc R . .
Pt2 Pt 0.56882(5) 0.179929(11) 0.90896(3) 0.05415(17) Uani 1 1 d . A .
P3 P 0.0111(3) 0.06164(9) 0.25278(17) 0.0614(10) Uani 1 1 d . . .
P4 P 0.5380(4) 0.12895(9) 0.9032(2) 0.0780(12) Uani 1 1 d . . .
C51 C 0.4302(16) 0.1880(4) 0.8147(9) 0.096(3) Uani 1 1 d U . .
H51 H 0.4288 0.1682 0.7896 0.115 Uiso 1 1 calc R A .
C52 C 0.4635(17) 0.2086(4) 0.7668(9) 0.103(3) Uani 1 1 d U . .
H52A H 0.5492 0.2029 0.7571 0.124 Uiso 1 1 calc R . .
H52B H 0.4713 0.2291 0.7878 0.124 Uiso 1 1 calc R . .
C53 C 0.3596(16) 0.2097(5) 0.6938(9) 0.103(3) Uani 1 1 d U . .
H53A H 0.3843 0.2258 0.6636 0.123 Uiso 1 1 calc R A .
H53B H 0.3596 0.1901 0.6692 0.123 Uiso 1 1 calc R . .
C54 C 0.2255(17) 0.2161(5) 0.7074(10) 0.100(2) Uani 1 1 d U A .
O55 O 0.1299(11) 0.2135(3) 0.6465(6) 0.097(2) Uani 1 1 d U . .
C56 C 0.0134(16) 0.2095(4) 0.6709(9) 0.096(3) Uani 1 1 d U . .
H56A H -0.0413 0.1940 0.6424 0.116 Uiso 1 1 calc R . .
H56B H -0.0354 0.2288 0.6677 0.116 Uiso 1 1 calc R . .
C57 C 0.0507(16) 0.1987(4) 0.7493(9) 0.098(3) Uani 1 1 d U . .
H57 H 0.0354 0.2149 0.7828 0.117 Uiso 1 1 calc R A .
C58 C 0.1964(16) 0.1927(4) 0.7527(9) 0.098(2) Uani 1 1 d U A .
H58 H 0.2036 0.1729 0.7288 0.117 Uiso 1 1 calc R . .
C59 C 0.2867(15) 0.1908(4) 0.8263(9) 0.094(3) Uani 1 1 d U A .
H59A H 0.2639 0.1729 0.8521 0.113 Uiso 1 1 calc R . .
H59B H 0.2771 0.2093 0.8538 0.113 Uiso 1 1 calc R . .
C60 C 0.215(3) 0.2489(5) 0.7425(13) 0.168(11) Uani 1 1 d . . .
H60A H 0.2091 0.2647 0.7067 0.252 Uiso 1 1 calc R A .
H60B H 0.2922 0.2523 0.7788 0.252 Uiso 1 1 calc R . .
H60C H 0.1377 0.2495 0.7632 0.252 Uiso 1 1 calc R . .
C61 C -0.029(2) 0.1687(6) 0.7561(12) 0.149(9) Uani 1 1 d . . .
H61A H -0.0377 0.1568 0.7131 0.223 Uiso 1 1 calc R . .
H61B H -0.1159 0.1742 0.7636 0.223 Uiso 1 1 calc R . .
H61C H 0.0155 0.1567 0.7957 0.223 Uiso 1 1 calc R . .
C62 C 0.3761(15) 0.1128(3) 0.8695(10) 0.086(5) Uani 1 1 d . . .
C63 C 0.3540(16) 0.1022(4) 0.7980(11) 0.112(7) Uani 1 1 d . . .
H63 H 0.4208 0.1029 0.7716 0.134 Uiso 1 1 calc R A .
C64 C 0.2312(18) 0.0909(4) 0.7689(13) 0.117(7) Uani 1 1 d . . .
H64 H 0.2106 0.0848 0.7214 0.141 Uiso 1 1 calc R . .
C65 C 0.144(2) 0.0889(4) 0.8095(14) 0.115(7) Uani 1 1 d . . .
H65 H 0.0636 0.0794 0.7909 0.138 Uiso 1 1 calc R A .
C66 C 0.162(3) 0.0993(5) 0.8742(15) 0.129(8) Uani 1 1 d . . .
H66 H 0.0941 0.0976 0.8994 0.155 Uiso 1 1 calc R . .
C67 C 0.284(3) 0.1131(6) 0.9080(12) 0.140(9) Uani 1 1 d . . .
H67 H 0.2976 0.1217 0.9535 0.168 Uiso 1 1 calc R A .
C68 C 0.6383(16) 0.1051(4) 0.8704(10) 0.090(5) Uani 1 1 d . . .
C69 C 0.6506(18) 0.0731(3) 0.8880(9) 0.086(5) Uani 1 1 d . . .
H69 H 0.6067 0.0651 0.9221 0.104 Uiso 1 1 calc R A .
C70 C 0.7225(18) 0.0550(5) 0.8570(8) 0.099(6) Uani 1 1 d . . .
H70 H 0.7316 0.0342 0.8701 0.119 Uiso 1 1 calc R . .
C71 C 0.7890(14) 0.0668(3) 0.8022(10) 0.085(5) Uani 1 1 d . . .
H71 H 0.8407 0.0536 0.7807 0.102 Uiso 1 1 calc R A .
C72 C 0.7764(18) 0.0962(5) 0.7829(13) 0.129(8) Uani 1 1 d . . .
H72 H 0.8164 0.1037 0.7467 0.155 Uiso 1 1 calc R . .
C73 C 0.6934(14) 0.1180(3) 0.8217(7) 0.072(4) Uani 1 1 d . . .
H73 H 0.6835 0.1391 0.8109 0.086 Uiso 1 1 calc R A .
C74 C 0.583(4) 0.1167(5) 0.9936(13) 0.25(2) Uani 1 1 d . A .
H74A H 0.5022 0.1168 1.0127 0.303 Uiso 1 1 calc R . .
H74B H 0.6098 0.0952 0.9927 0.303 Uiso 1 1 calc R . .
C75 C 0.6690(19) 0.1302(3) 1.0382(7) 0.082(5) Uani 1 1 d . A .
H75A H 0.7483 0.1175 1.0474 0.098 Uiso 1 1 calc R . .
H75B H 0.6379 0.1322 1.0826 0.098 Uiso 1 1 calc R . .
C76 C 0.8800(16) 0.1668(3) 1.0108(8) 0.070(4) Uani 1 1 d . . .
C77 C 0.9683(19) 0.1556(4) 1.0672(9) 0.087(5) Uani 1 1 d . . .
H77 H 0.9363 0.1473 1.1053 0.105 Uiso 1 1 calc R A .
C78 C 1.100(2) 0.1559(4) 1.0708(11) 0.102(6) Uani 1 1 d . . .
H78 H 1.1573 0.1481 1.1105 0.123 Uiso 1 1 calc R . .
C79 C 1.146(2) 0.1678(5) 1.0158(13) 0.117(7) Uani 1 1 d . . .
H79 H 1.2362 0.1666 1.0154 0.141 Uiso 1 1 calc R A .
C80 C 1.0633(18) 0.1815(5) 0.9607(12) 0.115(7) Uani 1 1 d . . .
H80 H 1.0961 0.1917 0.9250 0.138 Uiso 1 1 calc R . .
C81 C 0.9313(16) 0.1801(4) 0.9589(10) 0.095(5) Uani 1 1 d . . .
H81 H 0.8740 0.1887 0.9200 0.114 Uiso 1 1 calc R A .
P6_1 P 0.6301(8) 0.22815(17) 0.9473(4) 0.0629(12) Uani 0.50 1 d PU A 1
C82_1 C 0.702(4) 0.1963(9) 1.078(2) 0.063(2) Uani 0.50 1 d PDU A 1
H82A_1 H 0.6189 0.1948 1.0947 0.076 Uiso 0.50 1 calc PR A 1
H82B_1 H 0.7743 0.1937 1.1186 0.076 Uiso 0.50 1 calc PR A 1
C83_1 C 0.712(3) 0.2258(6) 1.0427(14) 0.064(2) Uani 0.50 1 d PU A 1
H83A_1 H 0.8050 0.2306 1.0463 0.077 Uiso 0.50 1 calc PR A 1
H83B_1 H 0.6748 0.2418 1.0684 0.077 Uiso 0.50 1 calc PR A 1
C84_1 C 0.7374(19) 0.2506(4) 0.9066(11) 0.079(2) Uani 0.50 1 d PGU A 1
C85_1 C 0.7621(19) 0.2427(4) 0.8416(11) 0.078(3) Uani 0.50 1 d PGU A 1
H85_1 H 0.7265 0.2246 0.8194 0.094 Uiso 0.50 1 calc PR A 1
C86_1 C 0.8389(19) 0.2613(4) 0.8091(9) 0.079(3) Uani 0.50 1 d PGU A 1
H86_1 H 0.8558 0.2559 0.7647 0.094 Uiso 0.50 1 calc PR A 1
C87_1 C 0.8910(18) 0.2879(4) 0.8416(10) 0.080(3) Uani 0.50 1 d PGU A 1
H87_1 H 0.9435 0.3006 0.8194 0.096 Uiso 0.50 1 calc PR A 1
C88_1 C 0.8663(19) 0.2958(4) 0.9066(10) 0.081(3) Uani 0.50 1 d PGU A 1
H88_1 H 0.9019 0.3139 0.9288 0.097 Uiso 0.50 1 calc PR A 1
C89_1 C 0.789(2) 0.2772(4) 0.9390(9) 0.080(2) Uani 0.50 1 d PGU A 1
H89_1 H 0.7726 0.2826 0.9835 0.096 Uiso 0.50 1 calc PR A 1
C90_1 C 0.4880(16) 0.2522(4) 0.9497(11) 0.072(2) Uani 0.50 1 d PGU A 1
C91_1 C 0.458(2) 0.2761(5) 0.9028(11) 0.075(2) Uani 0.50 1 d PGU A 1
H91_1 H 0.5116 0.2803 0.8703 0.090 Uiso 0.50 1 calc PR A 1
C92_1 C 0.349(2) 0.2938(4) 0.9036(11) 0.077(2) Uani 0.50 1 d PGU A 1
H92_1 H 0.3282 0.3101 0.8716 0.092 Uiso 0.50 1 calc PR A 1
C93_1 C 0.2701(17) 0.2876(4) 0.9512(11) 0.077(2) Uani 0.50 1 d PGU A 1
H93_1 H 0.1957 0.2997 0.9517 0.092 Uiso 0.50 1 calc PR A 1
C94_1 C 0.3003(18) 0.2637(4) 0.9981(10) 0.076(3) Uani 0.50 1 d PGU A 1
H94_1 H 0.2465 0.2595 1.0306 0.091 Uiso 0.50 1 calc PR A 1
C95_1 C 0.4093(19) 0.2460(4) 0.9973(10) 0.074(2) Uani 0.50 1 d PGU A 1
H95_1 H 0.4299 0.2297 1.0293 0.089 Uiso 0.50 1 calc PR A 1
P6_2 P 0.5585(8) 0.22799(17) 0.9552(4) 0.0629(12) Uani 0.50 1 d PU A 2
C82_2 C 0.677(3) 0.1964(10) 1.073(2) 0.063(2) Uani 0.50 1 d PDU A 2
H82A_2 H 0.6600 0.1852 1.1146 0.076 Uiso 0.50 1 calc PR A 2
H82B_2 H 0.7570 0.2082 1.0888 0.076 Uiso 0.50 1 calc PR A 2
C83_2 C 0.566(3) 0.2193(6) 1.0524(14) 0.064(2) Uani 0.50 1 d PU A 2
H83A_2 H 0.5831 0.2380 1.0807 0.077 Uiso 0.50 1 calc PR A 2
H83B_2 H 0.4828 0.2105 1.0595 0.077 Uiso 0.50 1 calc PR A 2
C84_2 C 0.6949(16) 0.2512(4) 0.9491(11) 0.077(2) Uani 0.50 1 d PGU A 2
C85_2 C 0.7251(18) 0.2553(4) 0.8836(9) 0.079(2) Uani 0.50 1 d PGU A 2
H85_2 H 0.6755 0.2453 0.8441 0.095 Uiso 0.50 1 calc PR A 2
C86_2 C 0.8280(19) 0.2739(4) 0.8759(9) 0.081(2) Uani 0.50 1 d PGU A 2
H86_2 H 0.8487 0.2766 0.8311 0.097 Uiso 0.50 1 calc PR A 2
C87_2 C 0.9007(16) 0.2884(4) 0.9337(11) 0.082(3) Uani 0.50 1 d PGU A 2
H87_2 H 0.9710 0.3011 0.9285 0.098 Uiso 0.50 1 calc PR A 2
C88_2 C 0.8705(18) 0.2844(4) 0.9992(9) 0.083(3) Uani 0.50 1 d PGU A 2
H88_2 H 0.9201 0.2943 1.0387 0.100 Uiso 0.50 1 calc PR A 2
C89_2 C 0.7676(19) 0.2658(5) 1.0069(9) 0.081(3) Uani 0.50 1 d PGU A 2
H89_2 H 0.7469 0.2630 1.0516 0.097 Uiso 0.50 1 calc PR A 2
C90_2 C 0.4243(16) 0.2535(4) 0.9370(12) 0.074(2) Uani 0.50 1 d PGU A 2
C91_2 C 0.4376(17) 0.2824(4) 0.9103(13) 0.075(2) Uani 0.50 1 d PGU A 2
H91_2 H 0.5174 0.2883 0.8987 0.090 Uiso 0.50 1 calc PR A 2
C92_2 C 0.334(2) 0.3025(3) 0.9008(12) 0.077(3) Uani 0.50 1 d PGU A 2
H92_2 H 0.3432 0.3223 0.8826 0.092 Uiso 0.50 1 calc PR A 2
C93_2 C 0.2174(17) 0.2939(4) 0.9179(11) 0.077(3) Uani 0.50 1 d PGU A 2
H93_2 H 0.1466 0.3077 0.9114 0.093 Uiso 0.50 1 calc PR A 2
C94_2 C 0.2040(15) 0.2650(4) 0.9445(11) 0.077(3) Uani 0.50 1 d PGU A 2
H94_2 H 0.1242 0.2591 0.9562 0.092 Uiso 0.50 1 calc PR A 2
C95_2 C 0.3075(19) 0.2448(3) 0.9541(11) 0.076(3) Uani 0.50 1 d PGU A 2
H95_2 H 0.2984 0.2251 0.9723 0.091 Uiso 0.50 1 calc PR A 2
B1 B 0.427(2) 0.1772(4) 0.1818(15) 0.093(7) Uani 1 1 d . . .
F1 F 0.5377(11) 0.1787(3) 0.2322(8) 0.166(6) Uani 1 1 d . . .
F2 F 0.4017(12) 0.2068(2) 0.1651(7) 0.142(4) Uani 1 1 d . . .
F3 F 0.4446(11) 0.1618(3) 0.1285(8) 0.134(4) Uani 1 1 d . . .
F4 F 0.3266(12) 0.1663(3) 0.2100(7) 0.145(5) Uani 1 1 d . . .
B2 B 0.9505(16) 0.0440(4) 0.6402(8) 0.060(4) Uani 1 1 d . . .
F5 F 1.0681(10) 0.0450(4) 0.6425(9) 0.218(9) Uani 1 1 d . . .
F6 F 0.9094(15) 0.0740(3) 0.6506(7) 0.158(5) Uani 1 1 d . . .
F7 F 0.9176(8) 0.02468(19) 0.6899(4) 0.080(2) Uani 1 1 d . . .
F8 F 0.8704(11) 0.0404(3) 0.5790(6) 0.138(5) Uani 1 1 d . . .

loop_
_atom_site_aniso_label
_atom_site_aniso_U_11
_atom_site_aniso_U_22
_atom_site_aniso_U_33
_atom_site_aniso_U_23
_atom_site_aniso_U_13
_atom_site_aniso_U_12
Pt1 0.0316(2) 0.0606(3) 0.0391(3) 0.0211(2) 0.00896(18) 0.0120(2)
P1 0.0272(13) 0.0520(17) 0.0431(16) 0.0175(13) 0.0055(12) 0.0034(12)
P2 0.0275(13) 0.0602(18) 0.0377(15) 0.0165(13) 0.0063(12) 0.0021(13)
C1 0.065(8) 0.064(8) 0.060(8) 0.029(6) 0.027(7) 0.026(7)
C2 0.089(11) 0.077(10) 0.058(8) 0.014(7) 0.033(8) 0.008(8)
C3 0.109(14) 0.136(16) 0.110(14) 0.078(13) 0.072(12) 0.046(12)
C4 0.138(15) 0.106(12) 0.085(11) 0.068(10) 0.095(12) 0.056(11)
O5 0.081(7) 0.121(9) 0.075(7) 0.021(6) 0.043(6) 0.016(7)
P5 0.089(3) 0.0498(19) 0.049(2) 0.0013(15) 0.0137(19) -0.0087(18)
C6 0.101(13) 0.19(2) 0.063(10) 0.015(11) 0.050(10) 0.044(14)
C7 0.106(13) 0.130(15) 0.057(9) 0.004(9) 0.041(10) 0.020(11)
C8 0.047(7) 0.092(10) 0.039(7) 0.004(6) 0.015(6) 0.009(7)
C9 0.107(11) 0.056(8) 0.054(8) 0.020(6) 0.042(8) 0.004(8)
C10 0.045(9) 0.25(3) 0.089(13) 0.098(15) -0.004(9) 0.010(12)
C11 0.080(11) 0.116(13) 0.064(10) -0.024(9) -0.007(8) 0.038(10)
C12 0.034(6) 0.053(7) 0.030(6) 0.015(5) 0.002(5) 0.010(5)
C13 0.031(6) 0.067(8) 0.036(6) 0.011(5) 0.002(5) 0.001(5)
C14 0.055(7) 0.051(7) 0.049(7) 0.010(6) -0.001(6) 0.004(6)
C15 0.069(9) 0.065(8) 0.041(7) -0.003(6) 0.015(6) 0.021(7)
C16 0.045(6) 0.061(8) 0.029(6) 0.004(5) 0.008(5) 0.004(6)
C17 0.039(6) 0.070(8) 0.036(6) 0.012(5) 0.008(5) -0.003(6)
C18 0.035(6) 0.049(6) 0.052(7) 0.015(5) 0.012(5) 0.010(5)
C19 0.039(6) 0.054(7) 0.073(9) 0.031(6) 0.020(6) 0.009(6)
C20 0.061(9) 0.048(8) 0.100(11) 0.023(7) 0.030(9) -0.004(7)
C21 0.047(8) 0.056(8) 0.101(11) 0.003(8) 0.026(8) -0.001(6)
C22 0.040(7) 0.057(8) 0.073(9) 0.004(6) 0.008(6) 0.013(6)
C23 0.033(6) 0.055(7) 0.059(8) 0.024(6) 0.003(6) 0.010(5)
C24 0.039(6) 0.062(7) 0.031(6) 0.007(5) 0.003(5) 0.008(5)
C25 0.035(6) 0.054(7) 0.035(6) 0.020(5) 0.010(5) -0.004(5)
C26 0.047(7) 0.060(8) 0.051(7) 0.011(6) 0.009(6) -0.007(6)
C27 0.084(10) 0.088(11) 0.060(9) 0.010(8) 0.027(8) -0.006(8)
C28 0.138(16) 0.044(8) 0.098(13) -0.007(8) 0.022(12) -0.004(9)
C29 0.099(12) 0.075(11) 0.088(12) -0.020(9) 0.031(10) 0.013(9)
C30 0.066(9) 0.093(11) 0.062(9) -0.012(8) 0.018(8) 0.007(8)
C32 0.061(8) 0.071(9) 0.054(8) 0.005(6) 0.026(7) 0.002(7)
C33 0.038(6) 0.067(8) 0.040(6) 0.002(5) 0.003(5) -0.006(5)
C34 0.036(7) 0.118(12) 0.050(8) -0.013(8) 0.001(6) 0.002(7)
C35 0.077(10) 0.118(13) 0.033(7) 0.005(8) 0.007(7) 0.052(10)
C36 0.107(14) 0.093(12) 0.056(9) 0.001(8) -0.017(9) 0.066(11)
C37 0.24(3) 0.123(17) 0.075(13) -0.009(11) -0.056(16) 0.099(19)
C38 0.15(2) 0.128(18) 0.053(11) 0.000(11) -0.018(12) 0.077(16)
C39 0.16(2) 0.17(2) 0.046(10) -0.002(13) 0.003(12) 0.10(2)
C40 0.083(11) 0.173(18) 0.057(9) 0.018(10) 0.016(9) 0.085(12)
C41 0.027(6) 0.124(13) 0.038(7) -0.005(7) -0.003(5) 0.026(7)
C42 0.046(7) 0.154(15) 0.047(8) 0.022(9) 0.006(6) 0.047(9)
C43 0.052(8) 0.173(18) 0.036(8) 0.008(9) 0.000(7) 0.057(10)
C44 0.059(9) 0.145(16) 0.060(10) -0.015(11) 0.011(8) 0.034(11)
C45 0.053(8) 0.130(14) 0.063(10) 0.004(10) 0.016(8) 0.029(9)
C46 0.054(8) 0.114(13) 0.057(9) 0.002(8) 0.015(7) 0.028(8)
Pt2 0.0678(3) 0.0504(3) 0.0489(3) 0.0074(2) 0.0230(3) 0.0053(2)
P3 0.0399(16) 0.105(3) 0.0392(17) 0.0159(17) 0.0066(14) 0.0291(18)
P4 0.072(3) 0.056(2) 0.092(3) -0.010(2) -0.019(2) 0.0101(19)
C51 0.072(5) 0.124(6) 0.094(6) 0.037(5) 0.020(5) 0.018(5)
C52 0.078(5) 0.134(6) 0.098(6) 0.033(5) 0.018(5) 0.010(5)
C53 0.078(5) 0.134(6) 0.096(6) 0.032(5) 0.017(5) 0.009(5)
C54 0.076(4) 0.128(5) 0.094(5) 0.034(4) 0.015(4) 0.012(4)
O55 0.075(4) 0.124(5) 0.091(5) 0.028(4) 0.015(4) 0.009(4)
C56 0.073(5) 0.122(6) 0.094(6) 0.034(5) 0.018(5) 0.017(5)
C57 0.072(5) 0.126(6) 0.097(6) 0.039(5) 0.020(5) 0.018(5)
C58 0.073(4) 0.125(5) 0.095(5) 0.041(4) 0.017(4) 0.017(4)
C59 0.070(5) 0.121(6) 0.092(6) 0.040(5) 0.020(5) 0.020(5)
C60 0.22(3) 0.090(15) 0.17(2) -0.040(15) -0.04(2) 0.006(16)
C61 0.119(18) 0.18(2) 0.13(2) 0.042(17) -0.002(15) -0.032(17)
C62 0.072(10) 0.037(7) 0.134(16) -0.016(8) -0.020(10) 0.021(7)
C63 0.062(10) 0.129(16) 0.139(17) -0.075(14) 0.005(11) -0.005(10)
C64 0.085(13) 0.094(13) 0.17(2) -0.061(14) 0.025(14) -0.010(11)
C65 0.15(2) 0.070(12) 0.14(2) -0.014(12) 0.057(18) -0.031(12)
C66 0.14(2) 0.099(16) 0.16(2) 0.054(15) 0.063(19) -0.019(14)
C67 0.15(2) 0.18(2) 0.112(17) 0.039(16) 0.058(17) -0.030(19)
C68 0.070(10) 0.081(11) 0.117(14) -0.013(10) 0.011(10) -0.008(9)
C69 0.114(13) 0.058(9) 0.075(10) -0.017(8) -0.010(10) 0.014(9)
C70 0.104(13) 0.146(16) 0.057(10) 0.001(10) 0.041(10) 0.021(12)
C71 0.060(9) 0.064(10) 0.127(15) -0.034(9) 0.009(9) 0.005(7)
C72 0.079(13) 0.097(15) 0.20(2) 0.017(15) -0.003(14) 0.030(11)
C73 0.082(10) 0.077(10) 0.063(9) -0.011(7) 0.029(8) -0.019(8)
C74 0.41(5) 0.127(19) 0.13(2) 0.076(16) -0.17(3) -0.13(3)
C75 0.159(16) 0.047(8) 0.045(8) 0.000(6) 0.035(10) -0.012(9)
C76 0.091(11) 0.049(7) 0.065(9) -0.001(7) 0.001(9) 0.005(7)
C77 0.106(14) 0.079(11) 0.071(11) 0.001(8) 0.002(10) 0.010(10)
C78 0.099(15) 0.103(14) 0.084(13) 0.004(11) -0.037(12) 0.008(11)
C79 0.081(13) 0.139(18) 0.126(19) -0.015(15) 0.003(14) 0.009(13)
C80 0.069(11) 0.156(19) 0.118(17) 0.037(14) 0.014(11) 0.019(12)
C81 0.065(10) 0.124(15) 0.096(13) 0.010(11) 0.018(10) 0.006(10)
P6_1 0.062(3) 0.049(2) 0.080(3) 0.0070(19) 0.020(3) 0.005(3)
C82_1 0.062(4) 0.066(3) 0.060(3) -0.006(3) 0.009(3) -0.006(3)
C83_1 0.063(4) 0.066(3) 0.061(3) -0.006(3) 0.008(3) -0.006(3)
C84_1 0.070(5) 0.070(4) 0.097(5) 0.006(4) 0.019(4) -0.008(4)
C85_1 0.069(5) 0.069(5) 0.097(6) 0.006(5) 0.019(5) -0.008(4)
C86_1 0.070(5) 0.069(5) 0.098(6) 0.007(5) 0.019(5) -0.008(5)
C87_1 0.071(5) 0.070(5) 0.099(6) 0.007(5) 0.019(5) -0.009(5)
C88_1 0.072(5) 0.071(5) 0.100(6) 0.006(5) 0.017(5) -0.009(4)
C89_1 0.072(4) 0.070(4) 0.098(5) 0.005(4) 0.018(4) -0.008(4)
C90_1 0.075(4) 0.057(4) 0.086(4) 0.004(4) 0.023(4) 0.013(4)
C91_1 0.079(5) 0.060(5) 0.088(5) 0.004(4) 0.023(4) 0.014(4)
C92_1 0.081(5) 0.062(5) 0.089(5) 0.005(4) 0.024(4) 0.016(5)
C93_1 0.081(5) 0.063(5) 0.089(5) 0.006(4) 0.024(4) 0.015(5)
C94_1 0.080(5) 0.062(5) 0.089(5) 0.005(4) 0.025(5) 0.015(5)
C95_1 0.078(5) 0.060(5) 0.088(5) 0.005(4) 0.025(4) 0.013(5)
P6_2 0.062(3) 0.049(2) 0.080(3) 0.0070(19) 0.020(3) 0.005(3)
C82_2 0.062(4) 0.066(3) 0.060(3) -0.006(3) 0.009(3) -0.006(3)
C83_2 0.063(4) 0.066(3) 0.061(3) -0.006(3) 0.008(3) -0.006(3)
C84_2 0.070(4) 0.067(4) 0.095(5) 0.005(4) 0.017(4) -0.006(4)
C85_2 0.070(5) 0.071(5) 0.098(5) 0.006(4) 0.018(4) -0.008(4)
C86_2 0.072(5) 0.072(4) 0.099(5) 0.006(4) 0.017(4) -0.009(4)
C87_2 0.073(5) 0.072(5) 0.101(6) 0.005(5) 0.016(5) -0.009(4)
C88_2 0.074(5) 0.073(5) 0.101(6) 0.005(5) 0.015(5) -0.008(5)
C89_2 0.073(5) 0.071(5) 0.099(6) 0.005(5) 0.016(5) -0.007(4)
C90_2 0.079(5) 0.059(4) 0.087(5) 0.004(4) 0.023(4) 0.014(4)
C91_2 0.079(5) 0.061(4) 0.088(5) 0.005(4) 0.023(4) 0.014(4)
C92_2 0.082(5) 0.063(5) 0.089(5) 0.006(4) 0.024(5) 0.015(5)
C93_2 0.082(5) 0.063(5) 0.090(5) 0.006(5) 0.024(5) 0.015(5)
C94_2 0.081(5) 0.063(5) 0.090(5) 0.005(5) 0.024(5) 0.015(5)
C95_2 0.080(5) 0.061(5) 0.089(5) 0.006(4) 0.023(5) 0.014(5)
B1 0.079(14) 0.054(11) 0.16(2) 0.002(12) 0.053(15) 0.019(10)
F1 0.074(7) 0.220(15) 0.186(13) -0.032(11) -0.019(8) 0.068(8)
F2 0.142(10) 0.079(7) 0.203(13) 0.018(7) 0.035(9) 0.030(7)
F3 0.109(8) 0.113(8) 0.194(13) -0.028(8) 0.060(9) 0.001(7)
F4 0.126(10) 0.133(9) 0.184(12) 0.006(9) 0.053(9) -0.043(8)
B2 0.057(10) 0.075(11) 0.047(9) 0.013(8) 0.012(8) 0.023(8)
F5 0.057(6) 0.35(2) 0.257(17) 0.226(16) 0.056(9) 0.051(9)
F6 0.180(13) 0.184(13) 0.125(10) 0.026(9) 0.071(10) 0.050(11)
F7 0.066(5) 0.094(6) 0.086(6) 0.026(5) 0.029(5) 0.011(4)
F8 0.130(9) 0.135(9) 0.122(9) 0.060(7) -0.044(8) -0.060(8)

loop_
_atom_type_symbol
_atom_type_description
_atom_type_scat_dispersion_real
_atom_type_scat_dispersion_imag
_atom_type_scat_source
C C 0.0033 0.0016 'International Tables Vol C Tables 4.2.6.8 and 6.1.1.4'
H H 0.0000 0.0000 'International Tables Vol C Tables 4.2.6.8 and 6.1.1.4'
B B 0.0013 0.0007 'International Tables Vol C Tables 4.2.6.8 and 6.1.1.4'
O O 0.0106 0.0060 'International Tables Vol C Tables 4.2.6.8 and 6.1.1.4'
F F 0.0171 0.0103 'International Tables Vol C Tables 4.2.6.8 and 6.1.1.4'
P P 0.1023 0.0942 'International Tables Vol C Tables 4.2.6.8 and 6.1.1.4'
Pt Pt -1.7033 8.3905 'International Tables Vol C Tables 4.2.6.8 and 6.1.1.4'

loop_
_geom_angle_atom_site_label_1
_geom_angle_atom_site_label_2
_geom_angle_atom_site_label_3
_geom_angle
C1 Pt1 P1 90.6(4)
C1 Pt1 P2 175.2(4)
P1 Pt1 P2 84.80(10)
C1 Pt1 P3 101.7(4)
P1 Pt1 P3 163.75(11)
P2 Pt1 P3 83.15(10)
C18 P1 C12 106.3(5)
C18 P1 C24 104.8(5)
C12 P1 C24 104.6(5)
C18 P1 Pt1 119.5(4)
C12 P1 Pt1 112.0(4)
C24 P1 Pt1 108.5(4)
C26 P2 C33 106.2(6)
C26 P2 C25 105.1(5)
C33 P2 C25 112.2(5)
C26 P2 Pt1 118.6(4)
C33 P2 Pt1 109.9(4)
C25 P2 Pt1 104.8(3)
C9 C1 C2 114.4(11)
C9 C1 Pt1 116.0(8)
C2 C1 Pt1 112.2(8)
C1 C2 C3 111.3(11)
C4 C3 C2 110.7(13)
C8 C4 C3 118.3(14)
C8 C4 O5 105.0(12)
C3 C4 O5 115.3(14)
C8 C4 C10 113.6(16)
C3 C4 C10 103.0(15)
O5 C4 C10 100.4(13)
C6 O5 C4 110.8(11)
C76 P5 C75 105.5(8)
C76 P5 C82_1 101.4(13)
C75 P5 C82_1 110.2(17)
C76 P5 C82_2 109.4(12)
C75 P5 C82_2 108.8(18)
C82_1 P5 C82_2 8(2)
C76 P5 Pt2 119.9(5)
C75 P5 Pt2 108.8(6)
C82_1 P5 Pt2 110.7(16)
C82_2 P5 Pt2 104.2(15)
O5 C6 C7 105.3(12)
C8 C7 C11 121.6(13)
C8 C7 C6 100.6(14)
C11 C7 C6 112.1(15)
C4 C8 C7 106.1(11)
C4 C8 C9 113.3(11)
C7 C8 C9 128.3(12)
C1 C9 C8 108.3(10)
C13 C12 C17 119.8(10)
C13 C12 P1 117.5(8)
C17 C12 P1 122.5(9)
C12 C13 C14 121.6(10)
C13 C14 C15 117.0(11)
C16 C15 C14 121.4(11)
C15 C16 C17 121.4(11)
C16 C17 C12 118.7(11)
C23 C18 C19 119.5(11)
C23 C18 P1 121.5(8)
C19 C18 P1 119.0(9)
C20 C19 C18 119.4(12)
C21 C20 C19 121.4(12)
C20 C21 C22 118.2(12)
C23 C22 C21 122.1(13)
C18 C23 C22 119.5(11)
C25 C24 P1 112.3(7)
C24 C25 P2 106.9(7)
C27 C26 C32 116.4(12)
C27 C26 P2 121.6(10)
C32 C26 P2 121.9(9)
C28 C27 C26 122.1(14)
C29 C28 C27 121.7(15)
C28 C29 C30 117.6(14)
C29 C30 C32 121.1(13)
C26 C32 C30 120.9(12)
C34 C33 P2 111.0(8)
C33 C34 P3 109.4(9)
C36 C35 C40 118.6(17)
C36 C35 P3 120.2(12)
C40 C35 P3 121.2(17)
C35 C36 C37 124(2)
C36 C37 C38 113(2)
C39 C38 C37 124(2)
C40 C39 C38 119(2)
C39 C40 C35 122(2)
C46 C41 C42 121.6(13)
C46 C41 P3 121.2(11)
C42 C41 P3 117.1(13)
C43 C42 C41 115.6(17)
C44 C43 C42 121.2(15)
C45 C44 C43 120.1(16)
C46 C45 C44 123.1(18)
C45 C46 C41 118.3(15)
C51 Pt2 P4 93.1(5)
C51 Pt2 P5 175.8(5)
P4 Pt2 P5 82.86(13)
C51 Pt2 P6_1 103.1(6)
P4 Pt2 P6_1 163.3(2)
P5 Pt2 P6_1 80.8(2)
C51 Pt2 P6_2 96.2(6)
P4 Pt2 P6_2 155.3(2)
P5 Pt2 P6_2 87.0(2)
P6_1 Pt2 P6_2 19.9(2)
C35 P3 C41 106.6(7)
C35 P3 C34 106.2(7)
C41 P3 C34 102.0(7)
C35 P3 Pt1 112.7(6)
C41 P3 Pt1 123.7(4)
C34 P3 Pt1 103.8(4)
C68 P4 C74 97.0(15)
C68 P4 C62 103.1(8)
C74 P4 C62 106.0(12)
C68 P4 Pt2 122.4(6)
C74 P4 Pt2 103.8(8)
C62 P4 Pt2 120.9(4)
C52 C51 C59 114.9(14)
C52 C51 Pt2 117.8(13)
C59 C51 Pt2 113.5(11)
C51 C52 C53 113.3(16)
C54 C53 C52 110.1(15)
O55 C54 C58 105.2(16)
O55 C54 C53 112.0(15)
C58 C54 C53 107.3(15)
O55 C54 C60 109.6(15)
C58 C54 C60 109.9(18)
C53 C54 C60 112.6(18)
C54 O55 C56 104.5(13)
O55 C56 C57 107.4(13)
C58 C57 C56 98.4(13)
C58 C57 C61 113.3(17)
C56 C57 C61 107.2(16)
C54 C58 C57 100.6(14)
C54 C58 C59 116.3(16)
C57 C58 C59 117.8(14)
C58 C59 C51 107.3(13)
C67 C62 C63 123.4(18)
C67 C62 P4 120.9(17)
C63 C62 P4 115.5(15)
C64 C63 C62 117.8(19)
C65 C64 C63 118(2)
C66 C65 C64 124(2)
C65 C66 C67 122(2)
C62 C67 C66 114(2)
C73 C68 C69 123.5(16)
C73 C68 P4 113.3(13)
C69 C68 P4 122.8(14)
C70 C69 C68 120.6(19)
C69 C70 C71 120.8(18)
C72 C71 C70 120.3(17)
C71 C72 C73 119(2)
C68 C73 C72 116.0(16)
C75 C74 P4 122.6(17)
C74 C75 P5 113.1(13)
C81 C76 C77 116.1(16)
C81 C76 P5 121.3(12)
C77 C76 P5 122.3(13)
C78 C77 C76 123.3(18)
C79 C78 C77 118.5(18)
C78 C79 C80 120(2)
C81 C80 C79 119(2)
C76 C81 C80 122.7(18)
C84_1 P6_1 C90_1 106.2(10)
C84_1 P6_1 C83_1 105.1(12)
C90_1 P6_1 C83_1 102.7(12)
C84_1 P6_1 Pt2 121.6(8)
C90_1 P6_1 Pt2 111.2(8)
C83_1 P6_1 Pt2 108.3(8)
C83_1 C82_1 P5 103(2)
C82_1 C83_1 P6_1 116.5(19)
C85_1 C84_1 C89_1 120.0
C85_1 C84_1 P6_1 120.8(12)
C89_1 C84_1 P6_1 119.1(11)
C86_1 C85_1 C84_1 120.0
C85_1 C86_1 C87_1 120.0
C88_1 C87_1 C86_1 120.0
C89_1 C88_1 C87_1 120.0
C88_1 C89_1 C84_1 120.0
C91_1 C90_1 C95_1 120.0
C91_1 C90_1 P6_1 120.0(11)
C95_1 C90_1 P6_1 120.0(11)
C90_1 C91_1 C92_1 120.0
C91_1 C92_1 C93_1 120.0
C94_1 C93_1 C92_1 120.0
C93_1 C94_1 C95_1 120.0
C94_1 C95_1 C90_1 120.0
C84_2 P6_2 C90_2 104.0(10)
C84_2 P6_2 C83_2 107.7(12)
C90_2 P6_2 C83_2 101.4(11)
C84_2 P6_2 Pt2 113.4(8)
C90_2 P6_2 Pt2 126.4(8)
C83_2 P6_2 Pt2 102.0(8)
C83_2 C82_2 P5 120(3)
C82_2 C83_2 P6_2 106(2)
C85_2 C84_2 C89_2 120.0
C85_2 C84_2 P6_2 117.9(12)
C89_2 C84_2 P6_2 122.1(12)
C86_2 C85_2 C84_2 120.0
C85_2 C86_2 C87_2 120.0
C88_2 C87_2 C86_2 120.0
C87_2 C88_2 C89_2 120.0
C88_2 C89_2 C84_2 120.0
C91_2 C90_2 C95_2 120.0
C91_2 C90_2 P6_2 121.0(11)
C95_2 C90_2 P6_2 118.9(11)
C92_2 C91_2 C90_2 120.0
C93_2 C92_2 C91_2 120.0
C92_2 C93_2 C94_2 120.0
C95_2 C94_2 C93_2 120.0
C94_2 C95_2 C90_2 120.0
F3 B1 F2 111(2)
F3 B1 F1 111.7(16)
F2 B1 F1 103.1(18)
F3 B1 F4 112.7(18)
F2 B1 F4 107.5(15)
F1 B1 F4 110(2)
F5 B2 F8 119.5(16)
F5 B2 F7 112.7(13)
F8 B2 F7 110.8(14)
F5 B2 F6 107.1(17)
F8 B2 F6 94.7(12)
F7 B2 F6 110.3(12)

loop_
_geom_bond_atom_site_label_1
_geom_bond_atom_site_label_2
_geom_bond_distance
Pt1 C1 2.158(11)
Pt1 P1 2.262(3)
Pt1 P2 2.290(3)
Pt1 P3 2.290(3)
P1 C18 1.819(12)
P1 C12 1.827(11)
P1 C24 1.838(10)
P2 C26 1.787(13)
P2 C33 1.825(11)
P2 C25 1.827(10)
C1 C9 1.467(17)
C1 C2 1.522(16)
C2 C3 1.553(18)
C3 C4 1.43(2)
C4 C8 1.423(17)
C4 O5 1.460(15)
C4 C10 1.61(3)
O5 C6 1.374(19)
P5 C76 1.788(17)
P5 C75 1.831(13)
P5 C82_1 1.850(5)
P5 C82_2 1.850(5)
P5 Pt2 2.281(4)
C6 C7 1.56(2)
C7 C8 1.479(19)
C7 C11 1.50(2)
C8 C9 1.546(16)
C12 C13 1.367(15)
C12 C17 1.412(14)
C13 C14 1.390(16)
C14 C15 1.423(17)
C15 C16 1.338(17)
C16 C17 1.378(16)
C18 C23 1.368(15)
C18 C19 1.411(14)
C19 C20 1.375(17)
C20 C21 1.372(19)
C21 C22 1.379(17)
C22 C23 1.377(16)
C24 C25 1.540(14)
C26 C27 1.388(17)
C26 C32 1.393(16)
C27 C28 1.37(2)
C28 C29 1.36(2)
C29 C30 1.39(2)
C30 C32 1.395(18)
C33 C34 1.551(16)
C34 P3 1.828(14)
C35 C36 1.36(2)
C35 C40 1.41(2)
C35 P3 1.794(16)
C36 C37 1.40(2)
C37 C38 1.46(3)
C38 C39 1.36(3)
C39 C40 1.32(2)
C41 C46 1.40(2)
C41 C42 1.440(19)
C41 P3 1.825(13)
C42 C43 1.41(2)
C43 C44 1.37(2)
C44 C45 1.37(2)
C45 C46 1.34(2)
Pt2 C51 2.144(17)
Pt2 P4 2.267(4)
Pt2 P6_1 2.301(8)
Pt2 P6_2 2.311(8)
P4 C68 1.701(17)
P4 C74 1.82(2)
P4 C62 1.845(16)
C51 C52 1.40(2)
C51 C59 1.58(2)
C52 C53 1.62(2)
C53 C54 1.51(2)
C54 O55 1.40(2)
C54 C58 1.43(2)
C54 C60 1.61(3)
O55 C56 1.412(18)
C56 C57 1.58(2)
C57 C58 1.55(2)
C57 C61 1.59(3)
C58 C59 1.56(2)
C62 C67 1.34(3)
C62 C63 1.45(2)
C63 C64 1.40(2)
C64 C65 1.33(3)
C65 C66 1.32(3)
C66 C67 1.46(3)
C68 C73 1.33(2)
C68 C69 1.45(2)
C69 C70 1.33(2)
C70 C71 1.48(2)
C71 C72 1.35(2)
C72 C73 1.59(2)
C74 C75 1.28(2)
C76 C81 1.37(2)
C76 C77 1.39(2)
C77 C78 1.37(3)
C78 C79 1.37(3)
C79 C80 1.38(3)
C80 C81 1.38(2)
P6_1 C84_1 1.802(15)
P6_1 C90_1 1.841(15)
P6_1 C83_1 1.90(3)
C82_1 C83_1 1.49(6)
C84_1 C85_1 1.3900
C84_1 C89_1 1.3900
C85_1 C86_1 1.3900
C86_1 C87_1 1.3900
C87_1 C88_1 1.3900
C88_1 C89_1 1.3900
C90_1 C91_1 1.3900
C90_1 C95_1 1.3900
C91_1 C92_1 1.3900
C92_1 C93_1 1.3900
C93_1 C94_1 1.3900
C94_1 C95_1 1.3900
P6_2 C84_2 1.786(15)
P6_2 C90_2 1.786(15)
P6_2 C83_2 1.93(3)
C82_2 C83_2 1.53(5)
C84_2 C85_2 1.3900
C84_2 C89_2 1.3900
C85_2 C86_2 1.3900
C86_2 C87_2 1.3900
C87_2 C88_2 1.3900
C88_2 C89_2 1.3900
C90_2 C91_2 1.3900
C90_2 C95_2 1.3900
C91_2 C92_2 1.3900
C92_2 C93_2 1.3900
C93_2 C94_2 1.3900
C94_2 C95_2 1.3900
B1 F3 1.29(2)
B1 F2 1.36(2)
B1 F1 1.37(3)
B1 F4 1.37(2)
B2 F5 1.232(18)
B2 F8 1.331(18)
B2 F7 1.385(16)
B2 F6 1.417(19)

loop_
_geom_torsion_atom_site_label_1
_geom_torsion_atom_site_label_2
_geom_torsion_atom_site_label_3
_geom_torsion_atom_site_label_4
_geom_torsion
C1 Pt1 P1 C18 67.9(5)
P2 Pt1 P1 C18 -110.6(4)
P3 Pt1 P1 C18 -152.9(5)
C1 Pt1 P1 C12 -57.2(5)
P2 Pt1 P1 C12 124.2(4)
P3 Pt1 P1 C12 81.9(6)
C1 Pt1 P1 C24 -172.2(5)
P2 Pt1 P1 C24 9.3(4)
P3 Pt1 P1 C24 -33.0(6)
C1 Pt1 P2 C26 68(4)
P1 Pt1 P2 C26 85.8(5)
P3 Pt1 P2 C26 -105.1(5)
C1 Pt1 P2 C33 -169(4)
P1 Pt1 P2 C33 -151.8(4)
P3 Pt1 P2 C33 17.3(4)
C1 Pt1 P2 C25 -49(4)
P1 Pt1 P2 C25 -31.1(4)
P3 Pt1 P2 C25 138.0(4)
P1 Pt1 C1 C9 88.4(10)
P2 Pt1 C1 C9 106(4)
P3 Pt1 C1 C9 -80.9(10)
P1 Pt1 C1 C2 -137.6(11)
P2 Pt1 C1 C2 -120(4)
P3 Pt1 C1 C2 53.1(11)
C9 C1 C2 C3 -52.6(19)
Pt1 C1 C2 C3 172.7(12)
C1 C2 C3 C4 46(2)
C2 C3 C4 C8 -49(2)
C2 C3 C4 O5 -174.5(14)
C2 C3 C4 C10 77.2(15)
C8 C4 O5 C6 14(2)
C3 C4 O5 C6 146.0(17)
C10 C4 O5 C6 -104.1(16)
C4 O5 C6 C7 8(2)
O5 C6 C7 C8 -25.7(18)
O5 C6 C7 C11 -156.4(14)
C3 C4 C8 C7 -161.4(16)
O5 C4 C8 C7 -31.1(19)
C10 C4 C8 C7 77.6(16)
C3 C4 C8 C9 53(2)
O5 C4 C8 C9 -176.9(13)
C10 C4 C8 C9 -68.2(17)
C11 C7 C8 C4 159.1(17)
C6 C7 C8 C4 34.7(18)
C11 C7 C8 C9 -62(2)
C6 C7 C8 C9 173.6(14)
C2 C1 C9 C8 53.4(16)
Pt1 C1 C9 C8 -173.6(9)
C4 C8 C9 C1 -51.7(18)
C7 C8 C9 C1 171.7(14)
C18 P1 C12 C13 172.8(8)
C24 P1 C12 C13 62.3(9)
Pt1 P1 C12 C13 -55.0(9)
C18 P1 C12 C17 -13.5(10)
C24 P1 C12 C17 -124.0(9)
Pt1 P1 C12 C17 118.7(8)
C17 C12 C13 C14 2.4(16)
P1 C12 C13 C14 176.2(8)
C12 C13 C14 C15 -0.8(16)
C13 C14 C15 C16 -0.7(17)
C14 C15 C16 C17 0.6(18)
C15 C16 C17 C12 0.9(16)
C13 C12 C17 C16 -2.4(15)
P1 C12 C17 C16 -176.0(8)
C12 P1 C18 C23 -58.8(10)
C24 P1 C18 C23 51.6(11)
Pt1 P1 C18 C23 173.3(8)
C12 P1 C18 C19 120.3(9)
C24 P1 C18 C19 -129.2(9)
Pt1 P1 C18 C19 -7.5(11)
C23 C18 C19 C20 0.0(18)
P1 C18 C19 C20 -179.2(10)
C18 C19 C20 C21 -1(2)
C19 C20 C21 C22 1(2)
C20 C21 C22 C23 0.9(19)
C19 C18 C23 C22 1.7(17)
P1 C18 C23 C22 -179.1(9)
C21 C22 C23 C18 -2.2(18)
C18 P1 C24 C25 148.3(8)
C12 P1 C24 C25 -100.0(8)
Pt1 P1 C24 C25 19.7(9)
P1 C24 C25 P2 -45.2(10)
C26 P2 C25 C24 -75.0(8)
C33 P2 C25 C24 170.0(7)
Pt1 P2 C25 C24 50.7(8)
C33 P2 C26 C27 -111.9(12)
C25 P2 C26 C27 129.1(11)
Pt1 P2 C26 C27 12.4(13)
C33 P2 C26 C32 64.6(12)
C25 P2 C26 C32 -54.4(12)
Pt1 P2 C26 C32 -171.1(9)
C32 C26 C27 C28 -1(2)
P2 C26 C27 C28 176.1(13)
C26 C27 C28 C29 4(3)
C27 C28 C29 C30 -4(3)
C28 C29 C30 C32 2(2)
C27 C26 C32 C30 -2(2)
P2 C26 C32 C30 -178.2(10)
C29 C30 C32 C26 1(2)
C26 P2 C33 C34 138.8(9)
C25 P2 C33 C34 -107.0(10)
Pt1 P2 C33 C34 9.3(10)
P2 C33 C34 P3 -39.2(11)
C40 C35 C36 C37 0(2)
P3 C35 C36 C37 -177.2(13)
C35 C36 C37 C38 1(3)
C36 C37 C38 C39 -1(3)
C37 C38 C39 C40 1(3)
C38 C39 C40 C35 0(3)
C36 C35 C40 C39 -1(2)
P3 C35 C40 C39 177.0(13)
C46 C41 C42 C43 1.5(17)
P3 C41 C42 C43 179.5(9)
C41 C42 C43 C44 -0.7(19)
C42 C43 C44 C45 1(2)
C43 C44 C45 C46 -1(2)
C44 C45 C46 C41 2(2)
C42 C41 C46 C45 -2.2(19)
P3 C41 C46 C45 179.8(10)
C76 P5 Pt2 C51 118(7)
C75 P5 Pt2 C51 -3(7)
C82_1 P5 Pt2 C51 -124(7)
C82_2 P5 Pt2 C51 -119(7)
C76 P5 Pt2 P4 101.4(5)
C75 P5 Pt2 P4 -20.0(6)
C82_1 P5 Pt2 P4 -141.2(15)
C82_2 P5 Pt2 P4 -135.9(16)
C76 P5 Pt2 P6_1 -82.2(5)
C75 P5 Pt2 P6_1 156.5(6)
C82_1 P5 Pt2 P6_1 35.2(15)
C82_2 P5 Pt2 P6_1 40.5(16)
C76 P5 Pt2 P6_2 -101.3(5)
C75 P5 Pt2 P6_2 137.4(6)
C82_1 P5 Pt2 P6_2 16.2(15)
C82_2 P5 Pt2 P6_2 21.4(16)
C36 C35 P3 C41 -115.7(12)
C40 C35 P3 C41 66.8(12)
C36 C35 P3 C34 136.1(12)
C40 C35 P3 C34 -41.4(13)
C36 C35 P3 Pt1 23.1(13)
C40 C35 P3 Pt1 -154.4(10)
C46 C41 P3 C35 -155.1(11)
C42 C41 P3 C35 26.9(11)
C46 C41 P3 C34 -43.9(11)
C42 C41 P3 C34 138.0(10)
C46 C41 P3 Pt1 71.8(12)
C42 C41 P3 Pt1 -106.2(9)
C33 C34 P3 C35 -67.1(11)
C33 C34 P3 C41 -178.5(9)
C33 C34 P3 Pt1 52.0(9)
C1 Pt1 P3 C35 -100.5(6)
P1 Pt1 P3 C35 121.4(6)
P2 Pt1 P3 C35 78.9(5)
C1 Pt1 P3 C41 30.1(7)
P1 Pt1 P3 C41 -108.0(7)
P2 Pt1 P3 C41 -150.4(7)
C1 Pt1 P3 C34 145.0(6)
P1 Pt1 P3 C34 6.9(7)
P2 Pt1 P3 C34 -35.5(5)
C51 Pt2 P4 C68 98.0(9)
P5 Pt2 P4 C68 -83.2(8)
P6_1 Pt2 P4 C68 -95.6(11)
P6_2 Pt2 P4 C68 -149.9(9)
C51 Pt2 P4 C74 -154.3(15)
P5 Pt2 P4 C74 24.5(14)
P6_1 Pt2 P4 C74 12.2(17)
P6_2 Pt2 P4 C74 -42.1(15)
C51 Pt2 P4 C62 -35.7(9)
P5 Pt2 P4 C62 143.1(8)
P6_1 Pt2 P4 C62 130.7(11)
P6_2 Pt2 P4 C62 76.4(10)
P4 Pt2 C51 C52 -136.0(15)
P5 Pt2 C51 C52 -153(6)
P6_1 Pt2 C51 C52 48.0(16)
P6_2 Pt2 C51 C52 67.0(16)
P4 Pt2 C51 C59 85.7(13)
P5 Pt2 C51 C59 69(7)
P6_1 Pt2 C51 C59 -90.3(13)
P6_2 Pt2 C51 C59 -71.4(13)
C59 C51 C52 C53 -49(2)
Pt2 C51 C52 C53 172.9(12)
C51 C52 C53 C54 55(2)
C52 C53 C54 O55 -172.5(14)
C52 C53 C54 C58 -58(2)
C52 C53 C54 C60 63(2)
C58 C54 O55 C56 44.1(18)
C53 C54 O55 C56 160.3(15)
C60 C54 O55 C56 -74.0(19)
C54 O55 C56 C57 -19.0(19)
O55 C56 C57 C58 -10(2)
O55 C56 C57 C61 -127.6(17)
O55 C54 C58 C57 -50.0(19)
C53 C54 C58 C57 -169.4(17)
C60 C54 C58 C57 68(2)
O55 C54 C58 C59 -178.4(14)
C53 C54 C58 C59 62(2)
C60 C54 C58 C59 -61(2)
C56 C57 C58 C54 34(2)
C61 C57 C58 C54 147.4(18)
C56 C57 C58 C59 161.9(16)
C61 C57 C58 C59 -85(2)
C54 C58 C59 C51 -55(2)
C57 C58 C59 C51 -174.3(16)
C52 C51 C59 C58 47(2)
Pt2 C51 C59 C58 -173.4(12)
C68 P4 C62 C67 143.9(17)
C74 P4 C62 C67 43(2)
Pt2 P4 C62 C67 -75.0(18)
C68 P4 C62 C63 -40.8(15)
C74 P4 C62 C63 -142.1(17)
Pt2 P4 C62 C63 100.4(12)
C67 C62 C63 C64 -2(3)
P4 C62 C63 C64 -177.4(15)
C62 C63 C64 C65 -4(3)
C63 C64 C65 C66 6(4)
C64 C65 C66 C67 -2(4)
C63 C62 C67 C66 5(3)
P4 C62 C67 C66 -179.5(14)
C65 C66 C67 C62 -4(3)
C74 P4 C68 C73 -140.6(15)
C62 P4 C68 C73 111.1(14)
Pt2 P4 C68 C73 -29.4(16)
C74 P4 C68 C69 45.9(17)
C62 P4 C68 C69 -62.4(16)
Pt2 P4 C68 C69 157.2(11)
C73 C68 C69 C70 2(3)
P4 C68 C69 C70 174.8(14)
C68 C69 C70 C71 -2(3)
C69 C70 C71 C72 0(3)
C70 C71 C72 C73 2(3)
C69 C68 C73 C72 0(2)
P4 C68 C73 C72 -173.7(12)
C71 C72 C73 C68 -2(2)
C68 P4 C74 C75 95(3)
C62 P4 C74 C75 -160(3)
Pt2 P4 C74 C75 -31(4)
P4 C74 C75 P5 16(4)
C76 P5 C75 C74 -122(2)
C82_1 P5 C75 C74 129(3)
C82_2 P5 C75 C74 121(3)
Pt2 P5 C75 C74 8(3)
C75 P5 C76 C81 139.4(13)
C82_1 P5 C76 C81 -106(2)
C82_2 P5 C76 C81 -104(2)
Pt2 P5 C76 C81 16.4(15)
C75 P5 C76 C77 -47.8(14)
C82_1 P5 C76 C77 67(2)
C82_2 P5 C76 C77 69(2)
Pt2 P5 C76 C77 -170.8(10)
C81 C76 C77 C78 -3(2)
P5 C76 C77 C78 -176.7(14)
C76 C77 C78 C79 0(3)
C77 C78 C79 C80 6(3)
C78 C79 C80 C81 -7(3)
C77 C76 C81 C80 2(3)
P5 C76 C81 C80 175.3(16)
C79 C80 C81 C76 3(3)
C51 Pt2 P6_1 C84_1 -75.4(10)
P4 Pt2 P6_1 C84_1 118.5(11)
P5 Pt2 P6_1 C84_1 106.1(9)
P6_2 Pt2 P6_1 C84_1 -146.9(15)
C51 Pt2 P6_1 C90_1 50.7(9)
P4 Pt2 P6_1 C90_1 -115.3(10)
P5 Pt2 P6_1 C90_1 -127.8(8)
P6_2 Pt2 P6_1 C90_1 -20.8(10)
C51 Pt2 P6_1 C83_1 162.9(10)
P4 Pt2 P6_1 C83_1 -3.2(14)
P5 Pt2 P6_1 C83_1 -15.6(9)
P6_2 Pt2 P6_1 C83_1 91.4(13)
C76 P5 C82_1 C83_1 79(2)
C75 P5 C82_1 C83_1 -169.6(19)
C82_2 P5 C82_1 C83_1 -88(24)
Pt2 P5 C82_1 C83_1 -49(2)
P5 C82_1 C83_1 P6_1 36(3)
C84_1 P6_1 C83_1 C82_1 -142(2)
C90_1 P6_1 C83_1 C82_1 107(2)
Pt2 P6_1 C83_1 C82_1 -11(2)
C90_1 P6_1 C84_1 C85_1 -113.1(13)
C83_1 P6_1 C84_1 C85_1 138.5(13)
Pt2 P6_1 C84_1 C85_1 15.2(15)
C90_1 P6_1 C84_1 C89_1 63.0(14)
C83_1 P6_1 C84_1 C89_1 -45.4(15)
Pt2 P6_1 C84_1 C89_1 -168.6(9)
C89_1 C84_1 C85_1 C86_1 0.0
P6_1 C84_1 C85_1 C86_1 176.1(16)
C84_1 C85_1 C86_1 C87_1 0.0
C85_1 C86_1 C87_1 C88_1 0.0
C86_1 C87_1 C88_1 C89_1 0.0
C87_1 C88_1 C89_1 C84_1 0.0
C85_1 C84_1 C89_1 C88_1 0.0
P6_1 C84_1 C89_1 C88_1 -176.2(16)
C84_1 P6_1 C90_1 C91_1 23.2(15)
C83_1 P6_1 C90_1 C91_1 133.3(13)
Pt2 P6_1 C90_1 C91_1 -111.0(11)
C84_1 P6_1 C90_1 C95_1 -158.3(13)
C83_1 P6_1 C90_1 C95_1 -48.2(15)
Pt2 P6_1 C90_1 C95_1 67.5(13)
C95_1 C90_1 C91_1 C92_1 0.0
P6_1 C90_1 C91_1 C92_1 178.5(16)
C90_1 C91_1 C92_1 C93_1 0.0
C91_1 C92_1 C93_1 C94_1 0.0
C92_1 C93_1 C94_1 C95_1 0.0
C93_1 C94_1 C95_1 C90_1 0.0
C91_1 C90_1 C95_1 C94_1 0.0
P6_1 C90_1 C95_1 C94_1 -178.5(16)
C51 Pt2 P6_2 C84_2 -104.3(9)
P4 Pt2 P6_2 C84_2 144.2(8)
P5 Pt2 P6_2 C84_2 78.4(8)
P6_1 Pt2 P6_2 C84_2 7.4(10)
C51 Pt2 P6_2 C90_2 26.1(10)
P4 Pt2 P6_2 C90_2 -85.4(11)
P5 Pt2 P6_2 C90_2 -151.2(10)
P6_1 Pt2 P6_2 C90_2 137.8(15)
C51 Pt2 P6_2 C83_2 140.2(10)
P4 Pt2 P6_2 C83_2 28.7(12)
P5 Pt2 P6_2 C83_2 -37.1(9)
P6_1 Pt2 P6_2 C83_2 -108.1(14)
C76 P5 C82_2 C83_2 134(3)
C75 P5 C82_2 C83_2 -112(3)
C82_1 P5 C82_2 C83_2 147(27)
Pt2 P5 C82_2 C83_2 4(4)
P5 C82_2 C83_2 P6_2 -34(4)
C84_2 P6_2 C83_2 C82_2 -73(2)
C90_2 P6_2 C83_2 C82_2 178(2)
Pt2 P6_2 C83_2 C82_2 47(2)
C90_2 P6_2 C84_2 C85_2 -85.9(13)
C83_2 P6_2 C84_2 C85_2 167.1(12)
Pt2 P6_2 C84_2 C85_2 55.0(12)
C90_2 P6_2 C84_2 C89_2 92.2(14)
C83_2 P6_2 C84_2 C89_2 -14.9(16)
Pt2 P6_2 C84_2 C89_2 -127.0(10)
C89_2 C84_2 C85_2 C86_2 0.0
P6_2 C84_2 C85_2 C86_2 178.1(15)
C84_2 C85_2 C86_2 C87_2 0.0
C85_2 C86_2 C87_2 C88_2 0.0
C86_2 C87_2 C88_2 C89_2 0.0
C87_2 C88_2 C89_2 C84_2 0.0
C85_2 C84_2 C89_2 C88_2 0.0
P6_2 C84_2 C89_2 C88_2 -178.0(16)
C84_2 P6_2 C90_2 C91_2 11.7(15)
C83_2 P6_2 C90_2 C91_2 123.4(14)
Pt2 P6_2 C90_2 C91_2 -122.3(11)
C84_2 P6_2 C90_2 C95_2 -164.2(13)
C83_2 P6_2 C90_2 C95_2 -52.5(16)
Pt2 P6_2 C90_2 C95_2 61.8(16)
C95_2 C90_2 C91_2 C92_2 0.0
P6_2 C90_2 C91_2 C92_2 -175.8(17)
C90_2 C91_2 C92_2 C93_2 0.0
C91_2 C92_2 C93_2 C94_2 0.0
C92_2 C93_2 C94_2 C95_2 0.0
C93_2 C94_2 C95_2 C90_2 0.0
C91_2 C90_2 C95_2 C94_2 0.0
P6_2 C90_2 C95_2 C94_2 175.9(17)
